data_2233010
loop_
_publ_author_name
'Shen, Fwu Ming'
'Lush, Shie Fu'

_publ_section_title
;
 Poly[[hexaaqua(\m~2~-oxalato-\k^4^<i>O</i>^1^,<i>O</i>^2^:<i>O</i>^1'^,<i>O</i>^2'^)bis(\m~3~-pyridine-2,4-dicarboxylato-\k^4^<i>N</i>,<i>O</i>^2^:<i>O</i>^2'^:<i>O</i>^4^)dilanthanum(III)]
 monohydrate]
;
_journal_coeditor_code XU5376
_journal_issue 12
_journal_name_full 'Acta Crystallographica Section E'
_journal_page_first m1731
_journal_page_last m1732
_journal_paper_doi 10.1107/S160053681104668X
_journal_volume 67
_journal_year 2011
_chemical_formula_iupac '[La2 (C7 H3 N O4)2 (C2 O4) (H2 O)6], H2 O'
_chemical_formula_moiety 'C16 H18 La2 N2 O18, H2 O'
_chemical_formula_sum 'C16 H20 La2 N2 O19'
_chemical_formula_weight 822.16
_chemical_name_systematic
;
Poly[[hexaaqua(\m~2~-oxalato-
\k^4^<i>O</i>^1^,<i>O</i>^2^:<i>O</i>^1'^,<i>O</i>^2'^)bis(\m~3~-pyridine-2,4-
dicarboxylato-\k^4^<i>N</i>,<i>O</i>^2^:<i>O</i>^2'^:<i>O</i>^4^)
dilanthanum(III)] monohydrate]
;
_space_group_IT_number 2
_symmetry_cell_setting triclinic
_symmetry_space_group_name_Hall '-P 1'
_symmetry_space_group_name_H-M 'P -1'
_atom_sites_solution_hydrogens geom
_atom_sites_solution_primary direct
_atom_sites_solution_secondary difmap
_cell_angle_alpha 89.735(2)
_cell_angle_beta 85.266(2)
_cell_angle_gamma 73.135(2)
_cell_formula_units_Z 1
_cell_length_a 6.4614(8)
_cell_length_b 6.6844(8)
_cell_length_c 14.0796(17)
_cell_measurement_reflns_used 3390
_cell_measurement_temperature 295
_cell_measurement_theta_max 25.00
_cell_measurement_theta_min 2.50
_cell_volume 579.85(12)
_computing_cell_refinement 'SAINT (Bruker, 2007)'
_computing_data_collection 'SMART (Bruker, 2007)'
_computing_data_reduction 'SAINT (Bruker, 2007)'
_computing_molecular_graphics 'PLATON (Spek, 2009)'
_computing_publication_material 'PLATON (Spek, 2009)'
_computing_structure_refinement 'SHELXTL (Sheldrick, 2008)'
_computing_structure_solution 'SHELXTL (Sheldrick, 2008)'
_diffrn_ambient_temperature 295
_diffrn_detector_area_resol_mean 9
_diffrn_measured_fraction_theta_full 0.999
_diffrn_measured_fraction_theta_max 0.999
_diffrn_measurement_device_type 'Bruker SMART 1000 CCD area-detector'
_diffrn_measurement_method '\f and \w scans'
_diffrn_radiation_monochromator graphite
_diffrn_radiation_source 'fine-focus sealed tube'
_diffrn_radiation_type MoK\a
_diffrn_radiation_wavelength 0.71073
_diffrn_reflns_av_R_equivalents 0.0351
_diffrn_reflns_av_sigmaI/netI 0.0369
_diffrn_reflns_limit_h_max 7
_diffrn_reflns_limit_h_min -7
_diffrn_reflns_limit_k_max 7
_diffrn_reflns_limit_k_min -7
_diffrn_reflns_limit_l_max 16
_diffrn_reflns_limit_l_min -16
_diffrn_reflns_number 5023
_diffrn_reflns_reduction_process
;
;
_diffrn_reflns_theta_full 25.00
_diffrn_reflns_theta_max 25.00
_diffrn_reflns_theta_min 1.45
_exptl_absorpt_coefficient_mu 3.734
_exptl_absorpt_correction_T_max 0.950
_exptl_absorpt_correction_T_min 0.686
_exptl_absorpt_correction_type multi-scan
_exptl_absorpt_process_details '(SADABS; Bruker, 2001)'
_exptl_crystal_colour brown
_exptl_crystal_density_diffrn 2.355
_exptl_crystal_density_method 'Not Measured'
_exptl_crystal_description columnar
_exptl_crystal_F_000 396
_exptl_crystal_size_max 0.30
_exptl_crystal_size_mid 0.10
_exptl_crystal_size_min 0.10
_refine_diff_density_max 2.135
_refine_diff_density_min -2.127
_refine_ls_extinction_method none
_refine_ls_goodness_of_fit_ref 1.088
_refine_ls_hydrogen_treatment constr
_refine_ls_matrix_type full
_refine_ls_number_parameters 175
_refine_ls_number_reflns 2046
_refine_ls_number_restraints 0
_refine_ls_restrained_S_all 1.088
_refine_ls_R_factor_all 0.0377
_refine_ls_R_factor_gt 0.0324
_refine_ls_shift/su_max 0.001
_refine_ls_shift/su_mean 0.000
_refine_ls_structure_factor_coef Fsqd
_refine_ls_weighting_details 'calc w=1/[\s^2^(Fo^2^)+(0.0639P)^2^]   where P=(Fo^2^+2Fc^2^)/3'
_refine_ls_weighting_scheme calc
_refine_ls_wR_factor_gt 0.0903
_refine_ls_wR_factor_ref 0.0929
_reflns_number_gt 1795
_reflns_number_total 2046
_reflns_threshold_expression I>2\s(I)
_cod_data_source_file xu5376.cif
_cod_data_source_block I
_cod_database_code 2233010

loop_
_symmetry_equiv_pos_site_id
_symmetry_equiv_pos_as_xyz
1 x,y,z
2 -x,-y,-z

loop_
_atom_site_aniso_label
_atom_site_aniso_U_11
_atom_site_aniso_U_22
_atom_site_aniso_U_33
_atom_site_aniso_U_12
_atom_site_aniso_U_13
_atom_site_aniso_U_23
La1 0.0283(2) 0.0378(2) 0.0187(2) -0.0182(2) -0.00200(10) 0.00420(10)
O1 0.043(3) 0.047(3) 0.025(2) -0.009(2) -0.004(2) 0.0078(19)
O2 0.033(3) 0.074(4) 0.039(3) -0.001(2) 0.009(2) 0.014(2)
O3 0.028(2) 0.060(3) 0.038(3) -0.022(2) -0.0100(19) 0.002(2)
O4 0.037(3) 0.112(4) 0.023(2) -0.046(3) -0.005(2) 0.007(2)
O5 0.067(3) 0.029(2) 0.032(2) -0.013(2) -0.015(2) 0.0013(19)
O6 0.079(4) 0.038(2) 0.036(3) -0.022(2) -0.030(3) 0.013(2)
O7 0.059(3) 0.072(3) 0.113(4) -0.008(2) 0.037(3) 0.026(3)
O8 0.071(4) 0.034(3) 0.053(3) -0.016(2) 0.023(3) 0.001(2)
O9 0.059(3) 0.072(3) 0.113(4) -0.008(2) 0.037(3) 0.026(3)
N1 0.020(2) 0.029(2) 0.027(3) -0.0093(19) -0.0018(19) 0.002(2)
C1 0.018(3) 0.029(3) 0.031(3) -0.008(2) -0.003(2) 0.006(2)
C2 0.030(3) 0.037(3) 0.023(3) -0.011(3) -0.009(2) 0.002(2)
C3 0.025(3) 0.027(3) 0.024(3) -0.005(2) -0.001(2) 0.004(2)
C4 0.019(3) 0.039(3) 0.027(3) -0.008(2) -0.002(2) 0.008(3)
C5 0.023(3) 0.036(3) 0.030(3) -0.011(2) -0.004(2) 0.003(2)
C6 0.033(3) 0.032(3) 0.023(3) -0.007(3) 0.001(2) 0.000(2)
C7 0.030(3) 0.046(4) 0.033(3) -0.021(3) -0.006(3) 0.011(3)
C8 0.032(3) 0.030(3) 0.022(3) -0.006(2) 0.000(2) 0.003(2)
O10 0.044(6) 0.044(6) 0.135(12) -0.014(5) -0.036(7) 0.007(7)

loop_
_atom_site_type_symbol
_atom_site_label
_atom_site_fract_x
_atom_site_fract_y
_atom_site_fract_z
_atom_site_U_iso_or_equiv
_atom_site_thermal_displace_type
_atom_site_calc_flag
_atom_site_refinement_flags
_atom_site_occupancy
La La1 0.36051(5) 0.32815(5) 0.80389(2) 0.02650(10) Uani . . 1.000
O O1 0.7674(8) 0.3427(7) 0.2806(3) 0.0392(16) Uani . . 1.000
O O2 1.0913(8) 0.2154(8) 0.3384(3) 0.0525(19) Uani . . 1.000
O O3 1.0788(7) 0.2730(8) 0.6993(3) 0.0396(16) Uani . . 1.000
O O4 0.7592(7) 0.3177(9) 0.7799(3) 0.0521(18) Uani . . 1.000
O O5 0.5103(8) 0.2478(6) 0.9657(3) 0.0423(14) Uani . . 1.000
O O6 0.5841(9) 0.3677(7) 1.1030(3) 0.0485(18) Uani . . 1.000
O O7 -0.0071(10) 0.5171(10) 0.8990(5) 0.0863(19) Uani . . 1.000
O O8 0.5618(9) -0.0608(7) 0.7835(4) 0.0542(19) Uani . . 1.000
O O9 0.1731(10) 0.0871(10) 0.9025(5) 0.0863(19) Uani . . 1.000
N N1 0.5725(7) 0.2598(7) 0.6261(3) 0.0249(14) Uani . . 1.000
C C1 0.7769(9) 0.2729(9) 0.6137(4) 0.0257(17) Uani . . 1.000
C C2 0.5722(10) 0.2408(9) 0.4559(4) 0.0294(17) Uani . . 1.000
C C3 0.7801(9) 0.2612(8) 0.4439(4) 0.0260(17) Uani . . 1.000
C C4 0.8843(9) 0.2739(9) 0.5250(4) 0.0285(17) Uani . . 1.000
C C5 0.4771(9) 0.2395(9) 0.5474(4) 0.0291(17) Uani . . 1.000
C C6 0.8914(10) 0.2739(9) 0.3464(4) 0.0301(17) Uani . . 1.000
C C7 0.8804(10) 0.2893(10) 0.7040(4) 0.0341(19) Uani . . 1.000
C C8 0.5274(10) 0.3885(9) 1.0197(4) 0.0288(17) Uani . . 1.000
O O10 -0.1015(18) -0.0885(16) 0.9137(11) 0.072(5) Uani . . 0.500
H H2A 0.49810 0.22820 0.40340 0.0350 Uiso calc R 1.000
H H4A 1.02570 0.28300 0.51960 0.0340 Uiso calc R 1.000
H H5A 0.33850 0.22340 0.55470 0.0350 Uiso calc R 1.000
H H7A -0.08470 0.47740 0.86270 0.0800 Uiso . . 1.000
H H7B -0.05250 0.64720 0.89900 0.0800 Uiso . . 1.000
H H8A 0.67010 -0.11890 0.74700 0.0800 Uiso . . 1.000
H H8B 0.55880 -0.18960 0.81340 0.0800 Uiso . . 1.000
H H9A 0.29540 -0.01320 0.89080 0.0800 Uiso . . 1.000
H H9B 0.07450 0.05280 0.87580 0.0800 Uiso . . 1.000
H H10A -0.22390 -0.01980 0.89910 0.0800 Uiso . . 0.500
H H10B -0.11240 -0.06870 0.97360 0.0800 Uiso . . 0.500

loop_
_atom_type_symbol
_atom_type_description
_atom_type_scat_dispersion_real
_atom_type_scat_dispersion_imag
_atom_type_scat_source
O O 0.0106 0.0060 'International Tables Vol C Tables 4.2.6.8 and 6.1.1.4'
N N 0.0061 0.0033 'International Tables Vol C Tables 4.2.6.8 and 6.1.1.4'
La La -0.2871 2.4523 'International Tables Vol C Tables 4.2.6.8 and 6.1.1.4'
H H 0.0000 0.0000 'International Tables Vol C Tables 4.2.6.8 and 6.1.1.4'
C C 0.0033 0.0016 'International Tables Vol C Tables 4.2.6.8 and 6.1.1.4'

loop_
_geom_angle_atom_site_label_1
_geom_angle_atom_site_label_2
_geom_angle_atom_site_label_3
_geom_angle_site_symmetry_1
_geom_angle_site_symmetry_3
_geom_angle
_geom_angle_publ_flag
O4 La1 O5 . . 73.91(15) no
O4 La1 O7 . . 143.20(19) no
O4 La1 O8 . . 76.08(19) no
O4 La1 O9 . . 130.46(19) no
O4 La1 N1 . . 60.09(14) no
O3 La1 O4 1_455 . 136.05(14) no
O1 La1 O4 2_666 . 94.15(17) no
O4 La1 O6 . 2_667 71.03(17) no
O5 La1 O7 . . 85.94(19) no
O5 La1 O8 . . 78.78(15) no
O5 La1 O9 . . 68.31(19) no
O5 La1 N1 . . 129.55(15) no
O3 La1 O5 1_455 . 143.58(15) no
O1 La1 O5 2_666 . 131.93(14) no
O5 La1 O6 . 2_667 62.98(13) no
O7 La1 O8 . . 130.39(19) no
O7 La1 O9 . . 64.2(2) no
O7 La1 N1 . . 143.97(18) no
O3 La1 O7 1_455 . 76.45(18) no
O1 La1 O7 2_666 . 76.62(19) no
O6 La1 O7 2_667 . 72.42(19) no
O8 La1 O9 . . 66.27(19) no
O8 La1 N1 . . 71.47(16) no
O3 La1 O8 1_455 . 88.67(17) no
O1 La1 O8 2_666 . 144.45(16) no
O6 La1 O8 2_667 . 134.78(18) no
O9 La1 N1 . . 128.72(18) no
O3 La1 O9 1_455 . 75.33(18) no
O1 La1 O9 2_666 . 135.03(19) no
O6 La1 O9 2_667 . 115.40(18) no
O3 La1 N1 1_455 . 76.02(14) no
O1 La1 N1 2_666 . 74.06(14) no
O6 La1 N1 2_667 . 114.76(15) no
O1 La1 O3 2_666 1_455 74.77(16) no
O3 La1 O6 1_455 2_667 136.50(17) no
O1 La1 O6 2_666 2_667 69.06(15) no
La1 O1 C6 2_666 . 137.1(4) no
La1 O3 C7 1_655 . 139.6(4) no
La1 O4 C7 . . 128.4(4) no
La1 O5 C8 . . 121.8(4) no
La1 O6 C8 2_667 . 121.6(4) no
La1 O7 H7B . . 119.00 no
H7A O7 H7B . . 105.00 no
La1 O7 H7A . . 96.00 no
La1 O8 H8A . . 129.00 no
H8A O8 H8B . . 93.00 no
La1 O8 H8B . . 138.00 no
La1 O9 H9A . . 87.00 no
H9A O9 H9B . . 108.00 no
La1 O9 H9B . . 116.00 no
H10A O10 H10B . . 102.00 no
La1 N1 C5 . . 123.7(4) no
La1 N1 C1 . . 118.9(3) no
C1 N1 C5 . . 116.8(5) no
N1 C1 C4 . . 122.9(5) no
N1 C1 C7 . . 115.1(5) no
C4 C1 C7 . . 121.9(6) no
C3 C2 C5 . . 118.7(5) no
C2 C3 C6 . . 122.0(5) no
C4 C3 C6 . . 120.1(5) no
C2 C3 C4 . . 117.9(5) no
C1 C4 C3 . . 119.6(6) no
N1 C5 C2 . . 123.9(6) no
O1 C6 O2 . . 126.8(6) no
O2 C6 C3 . . 117.2(5) no
O1 C6 C3 . . 116.1(6) no
O4 C7 C1 . . 116.7(6) no
O3 C7 C1 . . 119.0(5) no
O3 C7 O4 . . 124.3(6) no
O5 C8 O6 . . 126.8(5) no
O5 C8 C8 . 2_667 116.9(5) no
O6 C8 C8 . 2_667 116.4(5) no
C5 C2 H2A . . 121.00 no
C3 C2 H2A . . 121.00 no
C1 C4 H4A . . 120.00 no
C3 C4 H4A . . 120.00 no
N1 C5 H5A . . 118.00 no
C2 C5 H5A . . 118.00 no

loop_
_geom_bond_atom_site_label_1
_geom_bond_atom_site_label_2
_geom_bond_site_symmetry_2
_geom_bond_distance
_geom_bond_publ_flag
La1 N1 . 2.726(4) yes
La1 O1 2_666 2.454(4) yes
La1 O3 1_455 2.541(5) yes
La1 O4 . 2.551(5) yes
La1 O5 . 2.543(4) yes
La1 O6 2_667 2.550(5) yes
La1 O7 . 2.604(7) yes
La1 O8 . 2.553(5) yes
La1 O9 . 2.612(7) yes
O1 C6 . 1.271(8) no
O2 C6 . 1.232(9) no
O3 C7 . 1.251(8) no
O4 C7 . 1.253(7) no
O5 C8 . 1.247(7) no
O6 C8 . 1.253(7) no
O7 H7B . 0.8300 no
O7 H7A . 0.8400 no
O8 H8A . 0.8300 no
O8 H8B . 0.9600 no
O9 H9B . 0.8500 no
O9 H9A . 0.8800 no
O10 H10A . 0.8300 no
O10 H10B . 0.8500 no
N1 C5 . 1.338(7) no
N1 C1 . 1.346(8) no
C1 C4 . 1.379(8) no
C1 C7 . 1.503(8) no
C2 C3 . 1.386(9) no
C2 C5 . 1.382(8) no
C3 C6 . 1.510(8) no
C3 C4 . 1.388(8) no
C8 C8 2_667 1.541(8) no
C2 H2A . 0.9300 no
C4 H4A . 0.9300 no
C5 H5A . 0.9300 no

loop_
_geom_hbond_atom_site_label_D
_geom_hbond_atom_site_label_H
_geom_hbond_atom_site_label_A
_geom_hbond_site_symmetry_A
_geom_hbond_distance_DH
_geom_hbond_distance_HA
_geom_hbond_distance_DA
_geom_hbond_angle_DHA
_geom_hbond_publ_flag
O7 H7A O4 1_455 0.84 2.08 2.911(8) 168 yes
O7 H7B O10 1_565 0.83 1.71 2.533(12) 168 yes
O8 H8A O2 2_756 0.83 1.83 2.660(7) 173 yes
O8 H8B O6 2_657 0.96 2.03 2.914(7) 153 yes
O9 H9A O6 2_657 0.88 2.27 2.987(8) 138 yes
O9 H9B O10 . 0.85 1.73 2.390(14) 133 yes
O10 H10A O5 1_455 0.83 2.24 2.885(12) 135 yes
O10 H10A O8 1_455 0.83 2.29 2.924(15) 133 yes
O10 H10B O9 2_557 0.85 1.77 2.591(17) 163 yes
C5 H5A O3 1_455 0.93 2.49 3.164(7) 130 yes

loop_
_geom_torsion_atom_site_label_1
_geom_torsion_atom_site_label_2
_geom_torsion_atom_site_label_3
_geom_torsion_atom_site_label_4
_geom_torsion_site_symmetry_1
_geom_torsion_site_symmetry_3
_geom_torsion_site_symmetry_4
_geom_torsion
_geom_torsion_publ_flag
O5 La1 O4 C7 . . . 158.8(6) no
O7 La1 O4 C7 . . . -141.7(5) no
O8 La1 O4 C7 . . . 76.7(6) no
O9 La1 O4 C7 . . . 117.6(6) no
N1 La1 O4 C7 . . . 0.3(5) no
O3 La1 O4 C7 1_455 . . 3.7(7) no
O1 La1 O4 C7 2_666 . . -68.6(6) no
O6 La1 O4 C7 2_667 . . -134.8(6) no
O4 La1 O5 C8 . . . 82.1(5) no
O7 La1 O5 C8 . . . -66.7(5) no
O8 La1 O5 C8 . . . 160.7(5) no
O9 La1 O5 C8 . . . -130.5(5) no
N1 La1 O5 C8 . . . 106.5(5) no
O3 La1 O5 C8 1_455 . . -127.3(5) no
O1 La1 O5 C8 2_666 . . 1.2(6) no
O6 La1 O5 C8 2_667 . . 5.6(5) no
O4 La1 N1 C1 . . . -5.7(4) no
O4 La1 N1 C5 . . . -177.0(5) no
O5 La1 N1 C1 . . . -32.9(5) no
O5 La1 N1 C5 . . . 155.9(4) no
O7 La1 N1 C1 . . . 135.5(4) no
O7 La1 N1 C5 . . . -35.7(6) no
O8 La1 N1 C1 . . . -90.0(4) no
O8 La1 N1 C5 . . . 98.8(4) no
O9 La1 N1 C1 . . . -125.6(4) no
O9 La1 N1 C5 . . . 63.2(5) no
O3 La1 N1 C1 1_455 . . 176.7(4) no
O3 La1 N1 C5 1_455 . . 5.4(4) no
O1 La1 N1 C1 2_666 . . 98.8(4) no
O1 La1 N1 C5 2_666 . . -72.4(4) no
O6 La1 N1 C1 2_667 . . 41.6(4) no
O6 La1 N1 C5 2_667 . . -129.7(4) no
O4 La1 O3 C7 . 1_455 1_455 -173.4(6) no
O5 La1 O3 C7 . 1_455 1_455 49.4(8) no
O7 La1 O3 C7 . 1_455 1_455 -13.9(7) no
O8 La1 O3 C7 . 1_455 1_455 118.3(7) no
O9 La1 O3 C7 . 1_455 1_455 52.5(7) no
N1 La1 O3 C7 . 1_455 1_455 -170.5(7) no
O4 La1 O1 C6 . 2_666 2_666 130.4(6) no
O5 La1 O1 C6 . 2_666 2_666 -157.6(6) no
O7 La1 O1 C6 . 2_666 2_666 -85.8(6) no
O8 La1 O1 C6 . 2_666 2_666 58.6(7) no
O9 La1 O1 C6 . 2_666 2_666 -56.3(7) no
N1 La1 O1 C6 . 2_666 2_666 73.1(6) no
O4 La1 O6 C8 . 2_667 2_667 -86.9(5) no
O5 La1 O6 C8 . 2_667 2_667 -5.7(5) no
O7 La1 O6 C8 . 2_667 2_667 88.8(5) no
O8 La1 O6 C8 . 2_667 2_667 -41.2(6) no
O9 La1 O6 C8 . 2_667 2_667 39.8(6) no
N1 La1 O6 C8 . 2_667 2_667 -129.2(5) no
La1 O1 C6 C3 2_666 . . 102.3(6) no
La1 O1 C6 O2 2_666 . . -78.5(8) no
La1 O3 C7 O4 1_655 . . -11.4(11) no
La1 O3 C7 C1 1_655 . . 169.0(4) no
La1 O4 C7 C1 . . . 4.4(9) no
La1 O4 C7 O3 . . . -175.2(5) no
La1 O5 C8 O6 . . . 174.5(5) no
La1 O5 C8 C8 . . 2_667 -5.3(8) no
La1 O6 C8 O5 2_667 . . 174.7(5) no
La1 O6 C8 C8 2_667 . 2_667 -5.5(8) no
C5 N1 C1 C4 . . . 2.4(8) no
La1 N1 C1 C7 . . . 9.8(6) no
C1 N1 C5 C2 . . . -3.0(8) no
C5 N1 C1 C7 . . . -178.3(5) no
La1 N1 C5 C2 . . . 168.4(4) no
La1 N1 C1 C4 . . . -169.4(4) no
N1 C1 C7 O3 . . . 170.2(6) no
N1 C1 C7 O4 . . . -9.4(8) no
C4 C1 C7 O3 . . . -10.5(9) no
C4 C1 C7 O4 . . . 169.9(6) no
N1 C1 C4 C3 . . . 0.1(9) no
C7 C1 C4 C3 . . . -179.1(5) no
C5 C2 C3 C4 . . . 1.6(8) no
C3 C2 C5 N1 . . . 1.0(9) no
C5 C2 C3 C6 . . . -177.2(5) no
C2 C3 C6 O1 . . . 25.5(8) no
C6 C3 C4 C1 . . . 176.7(5) no
C4 C3 C6 O2 . . . 27.4(8) no
C2 C3 C6 O2 . . . -153.9(6) no
C4 C3 C6 O1 . . . -153.3(5) no
C2 C3 C4 C1 . . . -2.1(8) no
O5 C8 C8 O5 . 2_667 2_667 -180.0(6) no
O5 C8 C8 O6 . 2_667 2_667 -0.2(9) no
O6 C8 C8 O5 . 2_667 2_667 0.2(9) no
O6 C8 C8 O6 . 2_667 2_667 180.0(6) no
